data_1526367
loop_
_publ_author_name
'Horikubi, T.'
'Kamegashira, N.'

_publ_section_title
;
 Crystal structure and magnetic properties of A0.5 La0.5 Mn0.5 Ru0.5O3 (A
 = Ca, Sr, Ba)
;
_journal_name_full 'Materials Chemistry and Physics'
_journal_page_first 316
_journal_page_last 319
_journal_volume 65
_journal_year 2000
_chemical_formula_sum 'Ca0.5 La0.5 Mn0.5 O3 Ru0.5'
_chemical_name_systematic '(Ca0.5 La0.5) (Mn0.5 Ru0.5) O3'
_space_group_IT_number 62
_symmetry_space_group_name_Hall '-P 2ac 2n'
_symmetry_space_group_name_H-M 'P n m a'
_cell_angle_alpha 90
_cell_angle_beta 90
_cell_angle_gamma 90
_cell_formula_units_Z 4
_cell_length_a 5.5316
_cell_length_b 7.753
_cell_length_c 5.4775
_cell_volume 234.911
_citation_journal_id_ASTM MCHPDR
_cod_data_source_file Horikubi_MCHPDR_2000_201.cif
_cod_data_source_block Ca0.5La0.5Mn0.5O3Ru0.5
_cod_original_cell_volume 234.9108
_cod_database_code 1526367

loop_
_symmetry_equiv_pos_as_xyz
x,y,z
-x+1/2,-y,z+1/2
x+1/2,-y+1/2,-z+1/2
-x,y+1/2,-z
-x,-y,-z
x-1/2,y,-z-1/2
-x-1/2,y-1/2,z-1/2
x,-y-1/2,z

loop_
_atom_site_label
_atom_site_type_symbol
_atom_site_fract_x
_atom_site_fract_y
_atom_site_fract_z
_atom_site_occupancy
_atom_site_U_iso_or_equiv
O1 O-2 -0.016 0.25 0.589 1 0.0
Ru1 Ru+4 0 0 0.5 0.5 0.0
Mn1 Mn+3 0 0 0.5 0.5 0.0
La1 La+3 0.0345 0.25 0.005 0.5 0.0
O2 O-2 0.208 -0.037 0.781 1 0.0
Ca1 Ca+2 0.0345 0.25 0.005 0.5 0.0
